data_8000222
loop_
_publ_author_name
'Torii, Y.'

_publ_section_title
;
 Synthesis and superstructure of La0.667 (Mg0.5 W0.5)3
;
_journal_name_full 'Chemistry Letters'
_journal_page_first 1215
_journal_page_last 1218
_journal_volume 1979
_journal_year 1979
_chemical_formula_sum 'La0.667 Mg0.5 O3 W0.5'
_chemical_name_systematic 'La0.667 (Mg0.5 W0.5) O3'
_space_group_IT_number 16
_symmetry_space_group_name_Hall 'P 2 2'
_symmetry_space_group_name_H-M 'P 2 2 2'
_cell_angle_alpha 90
_cell_angle_beta 90
_cell_angle_gamma 90
_cell_formula_units_Z 8
_cell_length_a 7.8157
_cell_length_b 7.8344
_cell_length_c 7.9067
_cell_volume 484.138
_citation_journal_id_ASTM CMLTAG
_cod_data_source_file Torii_CMLTAG_1979_1110.cif
_cod_data_source_block La0.667Mg0.5O3W0.5
_cod_original_cell_volume 484.1377
_cod_database_code 8000222

loop_
_symmetry_equiv_pos_as_xyz
x,y,z
-x,-y,z
x,-y,-z
-x,y,-z

loop_
_atom_site_label
_atom_site_type_symbol
_atom_site_fract_x
_atom_site_fract_y
_atom_site_fract_z
_atom_site_occupancy
_atom_site_U_iso_or_equiv
O5 O-2 0 0.25 0.25 1 0.0
La1 La+3 0 0 0 1 0.0
O1 O-2 0.25 0.25 0 1 0.0
W1 W+6 0.75 0.75 0.75 1 0.0
La5 La+3 0 0 0.5 0.333 0.0
La6 La+3 0.5 0 0.5 0.333 0.0
La4 La+3 0.5 0.5 0 1 0.0
La3 La+3 0 0.5 0 1 0.0
La8 La+3 0.5 0.5 0.5 0.333 0.0
La7 La+3 0 0.5 0.5 0.333 0.0
O6 O-2 0.5 0.25 0.25 1 0.0
Mg1 Mg+2 0.25 0.25 0.25 1 0.0
La2 La+3 0.5 0 0 1 0.0
O2 O-2 0.25 0.25 0.5 1 0.0
O4 O-2 0.25 0.5 0.25 1 0.0
O3 O-2 0.25 0 0.25 1 0.0
